data_2214518
loop_
_publ_author_name
'Zaeni, Ahmad'
'Olbrich, Falk'
'Blaurock, Steffen'
'Edelmann, Frank T.'

_publ_section_title
;(18-Crown-6)bis(tetrahydrofuran-\k<i>O</i>)potassium(I)
 [1,2-bis(fluoren-9-ylcarbonyl)benzene(2{-})]bis(\h^5^-cyclopentadienyl)dysprosate(III)
;
_journal_coeditor_code BI2211
_journal_issue 8
_journal_name_full 'Acta Crystallographica Section E'
_journal_page_first m2218
_journal_page_last m2218
_journal_paper_doi 10.1107/S1600536807035738
_journal_volume 63
_journal_year 2007
_chemical_formula_iupac '[K (C20 H40 O8) (C4 H8 O)2] [Dy (C5 H5)2 (C34 H20 O2)]'
_chemical_formula_moiety '[C20 H40 K O8]+[C44 H30 Dy O2]-'
_chemical_formula_sum 'C64 H70 Dy K O10'
_chemical_formula_weight 1200.80
_chemical_melting_point 663
_chemical_name_common
;
(18-Crown-6)bis(tetrahydrofuran-\kO)potassium(I)
[1,2-bis(fluoren-9-ylcarbonyl)benzene(2-)]bis(\h^5^-\
cyclopentadienyl)dysprosate(III)
;
_space_group_IT_number 2
_symmetry_cell_setting triclinic
_symmetry_space_group_name_Hall '-P 1'
_symmetry_space_group_name_H-M 'P -1'
_atom_sites_solution_hydrogens geom
_atom_sites_solution_primary direct
_atom_sites_solution_secondary difmap
_audit_creation_method SHELXL-97
_cell_angle_alpha 85.1700(8)
_cell_angle_beta 73.1480(7)
_cell_angle_gamma 74.5617(8)
_cell_formula_units_Z 2
_cell_length_a 12.0798(2)
_cell_length_b 13.0513(2)
_cell_length_c 19.3154(3)
_cell_measurement_reflns_used 100
_cell_measurement_temperature 173(2)
_cell_measurement_theta_max 29.19
_cell_measurement_theta_min 1.62
_cell_volume 2809.20(8)
_computing_cell_refinement 'SAINT (Bruker, 1997)'
_computing_data_collection 'SMART (Bruker, 1997)'
_computing_data_reduction SAINT
_computing_molecular_graphics 'SHELXTL (Bruker, 1998)'
_computing_publication_material SHELXTL
_computing_structure_refinement 'SHELXL97 (Sheldrick, 1997)'
_computing_structure_solution 'SHELXS97 (Sheldrick, 1997)'
_diffrn_ambient_temperature 173(2)
_diffrn_measured_fraction_theta_full 0.961
_diffrn_measured_fraction_theta_max 0.898
_diffrn_measurement_device_type 'Siemens SMART CCD'
_diffrn_measurement_method \w
_diffrn_radiation_monochromator graphite
_diffrn_radiation_source 'fine-focus sealed tube'
_diffrn_radiation_type MoK\a
_diffrn_radiation_wavelength 0.71073
_diffrn_reflns_av_R_equivalents 0.0195
_diffrn_reflns_av_sigmaI/netI 0.0394
_diffrn_reflns_limit_h_max 16
_diffrn_reflns_limit_h_min -13
_diffrn_reflns_limit_k_max 17
_diffrn_reflns_limit_k_min -17
_diffrn_reflns_limit_l_max 23
_diffrn_reflns_limit_l_min -26
_diffrn_reflns_number 19240
_diffrn_reflns_theta_full 27.50
_diffrn_reflns_theta_max 29.19
_diffrn_reflns_theta_min 1.62
_diffrn_standards_number 0
_exptl_absorpt_coefficient_mu 1.463
_exptl_absorpt_correction_T_max 0.641
_exptl_absorpt_correction_T_min 0.455
_exptl_absorpt_correction_type multi-scan
_exptl_absorpt_process_details '(SADABS; Sheldrick, 1997)'
_exptl_crystal_colour 'dark green'
_exptl_crystal_density_diffrn 1.420
_exptl_crystal_density_method 'not measured'
_exptl_crystal_description plate
_exptl_crystal_F_000 1238
_exptl_crystal_size_max 0.60
_exptl_crystal_size_mid 0.40
_exptl_crystal_size_min 0.30
_refine_diff_density_max 1.308
_refine_diff_density_min -1.403
_refine_ls_extinction_method none
_refine_ls_goodness_of_fit_ref 1.024
_refine_ls_hydrogen_treatment constr
_refine_ls_matrix_type full
_refine_ls_number_parameters 691
_refine_ls_number_reflns 13639
_refine_ls_number_restraints 0
_refine_ls_restrained_S_all 1.024
_refine_ls_R_factor_all 0.0288
_refine_ls_R_factor_gt 0.0255
_refine_ls_shift/su_max 0.001
_refine_ls_shift/su_mean 0.000
_refine_ls_structure_factor_coef Fsqd
_refine_ls_weighting_details 'calc w=1/[\s^2^(Fo^2^)+(0.035P)^2^+0.3278P] where P=(Fo^2^+2Fc^2^)/3'
_refine_ls_weighting_scheme calc
_refine_ls_wR_factor_gt 0.0653
_refine_ls_wR_factor_ref 0.0669
_reflns_number_gt 12598
_reflns_number_total 13639
_reflns_threshold_expression I>2\s(I)
_cod_data_source_file bi2211.cif
_cod_data_source_block I
_cod_database_code 2214518
_cod_database_fobs_code 2214518

loop_
_symmetry_equiv_pos_as_xyz
'x, y, z'
'-x, -y, -z'

loop_
_atom_site_type_symbol
_atom_site_label
_atom_site_fract_x
_atom_site_fract_y
_atom_site_fract_z
_atom_site_U_iso_or_equiv
_atom_site_adp_type
_atom_site_calc_flag
_atom_site_refinement_flags
_atom_site_occupancy
K K 0.48016(4) 0.52461(3) 0.25229(2) 0.02541(8) Uani d . 1
O O1 0.59368(13) 0.67575(13) 0.17793(8) 0.0329(3) Uani d . 1
O O2 0.46758(14) 0.58350(13) 0.10802(9) 0.0376(4) Uani d . 1
O O3 0.32065(15) 0.46039(13) 0.19874(10) 0.0392(4) Uani d . 1
O O4 0.36303(13) 0.37716(12) 0.32869(9) 0.0337(3) Uani d . 1
O O5 0.49545(14) 0.46832(12) 0.39557(8) 0.0321(3) Uani d . 1
O O6 0.65250(14) 0.58081(12) 0.30114(8) 0.0325(3) Uani d . 1
O O7 0.64954(16) 0.33991(13) 0.20525(11) 0.0477(4) Uani d . 1
O O8 0.30420(16) 0.71086(13) 0.29797(10) 0.0444(4) Uani d . 1
C C1 0.5992(2) 0.6930(2) 0.10353(12) 0.0400(5) Uani d . 1
H H1A 0.6649 0.6377 0.0739 0.0452(16) Uiso calc R 1
H H1B 0.6147 0.7633 0.0878 0.0452(16) Uiso calc R 1
C C2 0.4818(2) 0.6886(2) 0.09360(14) 0.0428(6) Uani d . 1
H H2A 0.4155 0.7389 0.1270 0.0452(16) Uiso calc R 1
H H2B 0.4797 0.7094 0.0434 0.0452(16) Uiso calc R 1
C C3 0.3584(2) 0.5744(2) 0.09790(16) 0.0480(6) Uani d . 1
H H3A 0.3612 0.5844 0.0461 0.0452(16) Uiso calc R 1
H H3B 0.2909 0.6302 0.1257 0.0452(16) Uiso calc R 1
C C4 0.3399(3) 0.4670(2) 0.12292(15) 0.0458(6) Uani d . 1
H H4A 0.2699 0.4566 0.1103 0.0452(16) Uiso calc R 1
H H4B 0.4112 0.4110 0.0990 0.0452(16) Uiso calc R 1
C C5 0.2871(2) 0.36662(18) 0.23024(15) 0.0405(5) Uani d . 1
H H5A 0.3537 0.3032 0.2129 0.0452(16) Uiso calc R 1
H H5B 0.2168 0.3596 0.2163 0.0452(16) Uiso calc R 1
C C6 0.2575(2) 0.37470(18) 0.31050(15) 0.0396(5) Uani d . 1
H H6A 0.1939 0.4402 0.3275 0.0452(16) Uiso calc R 1
H H6B 0.2283 0.3129 0.3341 0.0452(16) Uiso calc R 1
C C7 0.3468(2) 0.37626(19) 0.40446(13) 0.0395(5) Uani d . 1
H H7A 0.3170 0.3142 0.4270 0.0452(16) Uiso calc R 1
H H7B 0.2876 0.4417 0.4263 0.0452(16) Uiso calc R 1
C C8 0.4653(2) 0.37009(18) 0.41659(13) 0.0393(5) Uani d . 1
H H8A 0.4610 0.3555 0.4683 0.0452(16) Uiso calc R 1
H H8B 0.5273 0.3116 0.3877 0.0452(16) Uiso calc R 1
C C9 0.6100(2) 0.46734(19) 0.40246(13) 0.0368(5) Uani d . 1
H H9A 0.6718 0.4091 0.3732 0.0452(16) Uiso calc R 1
H H9B 0.6106 0.4552 0.4536 0.0452(16) Uiso calc R 1
C C10 0.6367(2) 0.57188(18) 0.37680(12) 0.0343(4) Uani d . 1
H H10A 0.5699 0.6307 0.4018 0.0452(16) Uiso calc R 1
H H10B 0.7103 0.5765 0.3879 0.0452(16) Uiso calc R 1
C C11 0.6827(2) 0.67701(17) 0.27198(13) 0.0341(4) Uani d . 1
H H11A 0.7559 0.6820 0.2833 0.0452(16) Uiso calc R 1
H H11B 0.6169 0.7389 0.2936 0.0452(16) Uiso calc R 1
C C12 0.70304(18) 0.67746(18) 0.19195(13) 0.0333(4) Uani d . 1
H H12A 0.7281 0.7420 0.1703 0.0452(16) Uiso calc R 1
H H12B 0.7670 0.6144 0.1704 0.0452(16) Uiso calc R 1
C C13 0.7340(2) 0.3667(2) 0.14170(18) 0.0533(7) Uani d . 1
H H13A 0.8074 0.3700 0.1536 0.083(3) Uiso calc R 1
H H13B 0.6993 0.4372 0.1229 0.083(3) Uiso calc R 1
C C14 0.7642(3) 0.2830(3) 0.08531(18) 0.0694(9) Uani d . 1
H H14A 0.8448 0.2353 0.0805 0.083(3) Uiso calc R 1
H H14B 0.7602 0.3155 0.0376 0.083(3) Uiso calc R 1
C C15 0.6671(3) 0.2232(3) 0.11543(18) 0.0608(8) Uani d . 1
H H15A 0.5958 0.2553 0.0981 0.083(3) Uiso calc R 1
H H15B 0.6971 0.1473 0.1017 0.083(3) Uiso calc R 1
C C16 0.6390(2) 0.23608(19) 0.19600(15) 0.0442(6) Uani d . 1
H H16A 0.5571 0.2295 0.2207 0.083(3) Uiso calc R 1
H H16B 0.6964 0.1816 0.2159 0.083(3) Uiso calc R 1
C C17 0.2078(3) 0.7031(3) 0.35854(19) 0.0627(9) Uani d . 1
H H17A 0.2008 0.6288 0.3657 0.083(3) Uiso calc R 1
H H17B 0.1318 0.7490 0.3519 0.083(3) Uiso calc R 1
C C18 0.2349(4) 0.7394(3) 0.42263(18) 0.0727(10) Uani d . 1
H H18A 0.2747 0.6781 0.4481 0.083(3) Uiso calc R 1
H H18B 0.1608 0.7792 0.4572 0.083(3) Uiso calc R 1
C C19 0.3177(3) 0.8110(2) 0.38960(15) 0.0459(6) Uani d . 1
H H19A 0.3954 0.7842 0.4008 0.083(3) Uiso calc R 1
H H19B 0.2813 0.8846 0.4077 0.083(3) Uiso calc R 1
C C20 0.3334(2) 0.80660(17) 0.30879(14) 0.0383(5) Uani d . 1
H H20A 0.2793 0.8693 0.2930 0.083(3) Uiso calc R 1
H H20B 0.4169 0.8049 0.2811 0.083(3) Uiso calc R 1
Dy Dy 0.136270(7) 0.070125(6) 0.128562(4) 0.02123(3) Uani d . 1
O O31 0.00368(12) 0.22074(10) 0.16913(7) 0.0233(3) Uani d . 1
O O36 0.20241(12) 0.08247(11) 0.22062(7) 0.0266(3) Uani d . 1
C C21 0.1169(3) -0.12320(19) 0.18210(15) 0.0455(6) Uani d . 1
H H21 0.1679 -0.1568 0.2112 0.061(3) Uiso calc R 1
C C22 0.1438(2) -0.13181(17) 0.10779(14) 0.0396(5) Uani d . 1
H H22 0.2167 -0.1719 0.0772 0.061(3) Uiso calc R 1
C C23 0.0467(2) -0.07224(18) 0.08566(14) 0.0392(5) Uani d . 1
H H23 0.0414 -0.0648 0.0373 0.061(3) Uiso calc R 1
C C24 -0.0422(2) -0.02476(19) 0.14642(18) 0.0473(6) Uani d . 1
H H24 -0.1183 0.0206 0.1469 0.061(3) Uiso calc R 1
C C25 0.0021(3) -0.0567(2) 0.20691(15) 0.0505(7) Uani d . 1
H H25 -0.0387 -0.0367 0.2557 0.061(3) Uiso calc R 1
C C26 0.3442(2) 0.1093(3) 0.05106(13) 0.0459(6) Uani d . 1
H H26 0.4046 0.0992 0.0751 0.061(3) Uiso calc R 1
C C27 0.3277(2) 0.0325(2) 0.01099(14) 0.0502(6) Uani d . 1
H H27 0.3743 -0.0388 0.0034 0.061(3) Uiso calc R 1
C C28 0.2296(2) 0.0806(2) -0.01572(12) 0.0449(6) Uani d . 1
H H28 0.1981 0.0473 -0.0449 0.061(3) Uiso calc R 1
C C29 0.1866(2) 0.1847(2) 0.00774(12) 0.0407(5) Uani d . 1
H H29 0.1206 0.2352 -0.0028 0.061(3) Uiso calc R 1
C C30 0.2561(2) 0.2034(2) 0.04943(12) 0.0397(5) Uani d . 1
H H30 0.2456 0.2681 0.0725 0.061(3) Uiso calc R 1
C C31 -0.04811(16) 0.18802(13) 0.29644(10) 0.0201(3) Uani d . 1
C C32 -0.16929(17) 0.19355(15) 0.32745(11) 0.0257(4) Uani d . 1
H H32 -0.2269 0.2398 0.3069 0.038(3) Uiso calc R 1
C C33 -0.20713(19) 0.13260(17) 0.38785(12) 0.0315(4) Uani d . 1
H H33 -0.2900 0.1380 0.4088 0.038(3) Uiso calc R 1
C C34 -0.1237(2) 0.06409(17) 0.41735(12) 0.0321(4) Uani d . 1
H H34 -0.1490 0.0229 0.4590 0.038(3) Uiso calc R 1
C C35 -0.00246(19) 0.05567(15) 0.38580(11) 0.0270(4) Uani d . 1
H H35 0.0545 0.0068 0.4056 0.038(3) Uiso calc R 1
C C36 0.03767(17) 0.11766(14) 0.32550(10) 0.0210(3) Uani d . 1
C C37 -0.01876(15) 0.26107(14) 0.23298(9) 0.0196(3) Uani d . 1
C C38 0.16958(17) 0.09984(14) 0.29021(10) 0.0211(3) Uani d . 1
C C41 0.13554(19) 0.16799(15) 0.45819(11) 0.0271(4) Uani d . 1
H H41 0.0588 0.1889 0.4499 0.037(2) Uiso calc R 1
C C42 0.1486(2) 0.18555(16) 0.52531(11) 0.0316(4) Uani d . 1
H H42 0.0800 0.2176 0.5627 0.037(2) Uiso calc R 1
C C43 0.2601(2) 0.15705(16) 0.53864(12) 0.0353(5) Uani d . 1
H H43 0.2670 0.1690 0.5849 0.037(2) Uiso calc R 1
C C44 0.3608(2) 0.11125(16) 0.48450(12) 0.0325(4) Uani d . 1
H H44 0.4373 0.0925 0.4931 0.037(2) Uiso calc R 1
C C45 0.56362(19) 0.01110(17) 0.33670(13) 0.0329(4) Uani d . 1
H H45 0.6014 0.0093 0.3738 0.037(2) Uiso calc R 1
C C46 0.6306(2) -0.02579(18) 0.26798(13) 0.0365(5) Uani d . 1
H H46 0.7147 -0.0533 0.2579 0.037(2) Uiso calc R 1
C C47 0.57487(19) -0.02271(17) 0.21366(12) 0.0337(4) Uani d . 1
H H47 0.6218 -0.0482 0.1669 0.037(2) Uiso calc R 1
C C48 0.45198(18) 0.01696(16) 0.22662(11) 0.0277(4) Uani d . 1
H H48 0.4152 0.0191 0.1890 0.037(2) Uiso calc R 1
C C49 0.25310(17) 0.09335(14) 0.32737(10) 0.0219(3) Uani d . 1
C C50 0.23571(18) 0.11955(14) 0.40321(10) 0.0233(4) Uani d . 1
C C51 0.34947(19) 0.09260(14) 0.41686(11) 0.0258(4) Uani d . 1
C C52 0.44031(18) 0.05074(15) 0.35057(11) 0.0259(4) Uani d . 1
C C53 0.38291(17) 0.05385(14) 0.29597(10) 0.0233(4) Uani d . 1
C C61 -0.07294(17) 0.38101(14) 0.38571(10) 0.0225(3) Uani d . 1
H H61 -0.0829 0.3112 0.3970 0.032(2) Uiso calc R 1
C C62 -0.08552(18) 0.44884(16) 0.44059(11) 0.0265(4) Uani d . 1
H H62 -0.1029 0.4242 0.4893 0.032(2) Uiso calc R 1
C C63 -0.07322(19) 0.55228(16) 0.42597(11) 0.0275(4) Uani d . 1
H H63 -0.0824 0.5974 0.4645 0.032(2) Uiso calc R 1
C C64 -0.04756(18) 0.58916(15) 0.35525(11) 0.0254(4) Uani d . 1
H H64 -0.0397 0.6598 0.3449 0.032(2) Uiso calc R 1
C C65 0.01487(18) 0.63022(15) 0.18095(11) 0.0271(4) Uani d . 1
H H65 0.0115 0.6928 0.2041 0.032(2) Uiso calc R 1
C C66 0.0401(2) 0.62683(17) 0.10631(12) 0.0307(4) Uani d . 1
H H66 0.0539 0.6877 0.0780 0.032(2) Uiso calc R 1
C C67 0.0454(2) 0.53472(17) 0.07253(11) 0.0309(4) Uani d . 1
H H67 0.0632 0.5336 0.0213 0.032(2) Uiso calc R 1
C C68 0.02505(18) 0.44395(15) 0.11257(10) 0.0255(4) Uani d . 1
H H68 0.0284 0.3818 0.0889 0.032(2) Uiso calc R 1
C C69 -0.02338(16) 0.36481(14) 0.24407(10) 0.0202(3) Uani d . 1
C C70 -0.04538(16) 0.41586(14) 0.31351(10) 0.0198(3) Uani d . 1
C C71 -0.03333(16) 0.52160(14) 0.29937(10) 0.0213(3) Uani d . 1
C C72 -0.00544(16) 0.54005(14) 0.22144(10) 0.0216(3) Uani d . 1
C C73 -0.00025(16) 0.44578(14) 0.18781(10) 0.0203(3) Uani d . 1

loop_
_atom_site_aniso_label
_atom_site_aniso_U_11
_atom_site_aniso_U_22
_atom_site_aniso_U_33
_atom_site_aniso_U_12
_atom_site_aniso_U_13
_atom_site_aniso_U_23
K 0.02496(19) 0.02416(18) 0.02657(19) -0.00700(15) -0.00607(15) 0.00129(15)
O1 0.0241(7) 0.0446(9) 0.0315(8) -0.0146(6) -0.0076(6) 0.0109(6)
O2 0.0318(8) 0.0444(9) 0.0414(9) -0.0120(7) -0.0183(7) 0.0114(7)
O3 0.0391(9) 0.0347(8) 0.0537(10) -0.0167(7) -0.0237(8) 0.0076(7)
O4 0.0248(7) 0.0359(8) 0.0381(8) -0.0092(6) -0.0057(6) 0.0068(6)
O5 0.0334(8) 0.0288(7) 0.0322(8) -0.0058(6) -0.0097(6) 0.0057(6)
O6 0.0355(8) 0.0318(7) 0.0331(8) -0.0102(6) -0.0128(6) 0.0015(6)
O7 0.0413(10) 0.0317(8) 0.0615(12) -0.0077(7) 0.0001(9) -0.0098(8)
O8 0.0408(9) 0.0282(8) 0.0580(11) -0.0088(7) -0.0015(8) -0.0093(7)
C1 0.0375(12) 0.0509(14) 0.0314(11) -0.0190(11) -0.0066(9) 0.0153(10)
C2 0.0456(14) 0.0489(14) 0.0377(12) -0.0160(11) -0.0189(11) 0.0172(11)
C3 0.0440(14) 0.0561(15) 0.0557(16) -0.0163(12) -0.0331(13) 0.0155(13)
C4 0.0445(14) 0.0477(14) 0.0567(16) -0.0143(12) -0.0303(12) 0.0038(12)
C5 0.0322(11) 0.0290(10) 0.0687(17) -0.0121(9) -0.0246(11) 0.0055(11)
C6 0.0247(10) 0.0305(11) 0.0638(16) -0.0115(9) -0.0106(10) 0.0072(10)
C7 0.0413(12) 0.0315(11) 0.0367(12) -0.0121(9) 0.0041(10) 0.0046(9)
C8 0.0566(15) 0.0299(11) 0.0305(11) -0.0107(10) -0.0132(10) 0.0081(9)
C9 0.0360(11) 0.0384(11) 0.0348(11) -0.0018(9) -0.0156(9) 0.0023(9)
C10 0.0318(11) 0.0396(11) 0.0331(11) -0.0045(9) -0.0149(9) -0.0024(9)
C11 0.0279(10) 0.0320(10) 0.0450(12) -0.0092(8) -0.0133(9) 0.0010(9)
C12 0.0213(9) 0.0352(11) 0.0434(12) -0.0110(8) -0.0069(8) 0.0041(9)
C13 0.0325(12) 0.0431(14) 0.075(2) -0.0077(11) -0.0033(13) 0.0038(13)
C14 0.069(2) 0.082(2) 0.0484(17) -0.0144(19) -0.0091(16) 0.0017(16)
C15 0.066(2) 0.0591(18) 0.064(2) -0.0085(16) -0.0333(17) -0.0094(15)
C16 0.0425(13) 0.0336(12) 0.0571(16) -0.0090(10) -0.0146(12) -0.0032(11)
C17 0.0485(16) 0.0518(16) 0.082(2) -0.0283(14) 0.0079(15) -0.0103(15)
C18 0.096(3) 0.072(2) 0.0519(18) -0.049(2) -0.0002(18) 0.0077(16)
C19 0.0481(14) 0.0371(12) 0.0525(15) -0.0109(11) -0.0144(12) 0.0016(11)
C20 0.0338(11) 0.0263(10) 0.0512(14) -0.0077(9) -0.0061(10) -0.0011(9)
Dy 0.02097(5) 0.02315(5) 0.01945(5) -0.00487(3) -0.00488(3) -0.00452(3)
O31 0.0272(7) 0.0204(6) 0.0210(6) -0.0025(5) -0.0074(5) -0.0026(5)
O36 0.0258(7) 0.0332(7) 0.0206(6) -0.0055(6) -0.0072(5) -0.0038(5)
C21 0.0659(17) 0.0322(11) 0.0546(15) -0.0230(12) -0.0359(14) 0.0131(11)
C22 0.0425(13) 0.0227(10) 0.0536(14) -0.0033(9) -0.0155(11) -0.0085(9)
C23 0.0509(14) 0.0334(11) 0.0451(13) -0.0156(10) -0.0268(11) -0.0014(10)
C24 0.0300(11) 0.0313(11) 0.085(2) -0.0097(9) -0.0183(12) -0.0086(12)
C25 0.0702(19) 0.0479(14) 0.0388(13) -0.0419(14) 0.0038(12) -0.0096(11)
C26 0.0253(10) 0.0837(19) 0.0298(11) -0.0217(12) -0.0061(9) 0.0130(12)
C27 0.0368(13) 0.0538(15) 0.0413(13) -0.0002(11) 0.0092(11) -0.0059(11)
C28 0.0406(13) 0.0729(18) 0.0215(10) -0.0209(12) 0.0002(9) -0.0119(10)
C29 0.0305(11) 0.0603(15) 0.0253(10) -0.0116(11) -0.0015(8) 0.0103(10)
C30 0.0410(13) 0.0514(14) 0.0272(10) -0.0244(11) 0.0006(9) 0.0032(9)
C31 0.0235(8) 0.0165(7) 0.0207(8) -0.0049(6) -0.0064(7) -0.0019(6)
C32 0.0228(9) 0.0262(9) 0.0284(9) -0.0067(7) -0.0067(7) -0.0024(7)
C33 0.0277(10) 0.0324(10) 0.0345(11) -0.0135(8) -0.0026(8) -0.0029(8)
C34 0.0390(11) 0.0276(10) 0.0303(10) -0.0157(9) -0.0054(9) 0.0048(8)
C35 0.0342(10) 0.0205(8) 0.0270(9) -0.0076(8) -0.0097(8) 0.0030(7)
C36 0.0261(9) 0.0178(8) 0.0203(8) -0.0058(7) -0.0076(7) -0.0012(6)
C37 0.0168(7) 0.0208(8) 0.0212(8) -0.0037(6) -0.0062(6) 0.0002(6)
C38 0.0250(9) 0.0171(7) 0.0215(8) -0.0039(6) -0.0080(7) 0.0001(6)
C41 0.0359(11) 0.0188(8) 0.0264(9) -0.0021(7) -0.0127(8) -0.0008(7)
C42 0.0470(12) 0.0217(9) 0.0251(9) -0.0051(8) -0.0111(9) -0.0025(7)
C43 0.0578(15) 0.0251(9) 0.0283(10) -0.0077(9) -0.0226(10) -0.0003(8)
C44 0.0421(12) 0.0280(10) 0.0348(11) -0.0077(9) -0.0235(9) 0.0018(8)
C45 0.0290(10) 0.0306(10) 0.0438(12) -0.0081(8) -0.0185(9) 0.0064(9)
C46 0.0240(10) 0.0347(11) 0.0486(13) -0.0058(8) -0.0100(9) 0.0062(10)
C47 0.0274(10) 0.0317(10) 0.0365(11) -0.0057(8) -0.0031(8) 0.0021(9)
C48 0.0277(10) 0.0265(9) 0.0277(9) -0.0056(8) -0.0075(8) 0.0008(7)
C49 0.0254(9) 0.0177(8) 0.0223(8) -0.0027(7) -0.0087(7) 0.0001(6)
C50 0.0304(9) 0.0160(8) 0.0251(9) -0.0041(7) -0.0124(7) 0.0015(7)
C51 0.0333(10) 0.0176(8) 0.0295(9) -0.0046(7) -0.0154(8) 0.0015(7)
C52 0.0294(10) 0.0195(8) 0.0321(10) -0.0060(7) -0.0147(8) 0.0033(7)
C53 0.0244(9) 0.0186(8) 0.0275(9) -0.0043(7) -0.0098(7) 0.0013(7)
C61 0.0237(9) 0.0208(8) 0.0241(9) -0.0044(7) -0.0095(7) 0.0005(7)
C62 0.0294(10) 0.0274(9) 0.0236(9) -0.0038(8) -0.0111(7) -0.0024(7)
C63 0.0319(10) 0.0270(9) 0.0265(9) -0.0060(8) -0.0118(8) -0.0072(7)
C64 0.0268(9) 0.0209(8) 0.0309(10) -0.0063(7) -0.0105(8) -0.0033(7)
C65 0.0271(9) 0.0232(9) 0.0342(10) -0.0098(7) -0.0112(8) 0.0026(8)
C66 0.0330(10) 0.0289(10) 0.0349(11) -0.0144(8) -0.0140(9) 0.0113(8)
C67 0.0354(11) 0.0366(11) 0.0259(10) -0.0147(9) -0.0138(8) 0.0084(8)
C68 0.0285(9) 0.0261(9) 0.0252(9) -0.0090(7) -0.0108(7) 0.0013(7)
C69 0.0200(8) 0.0203(8) 0.0210(8) -0.0045(6) -0.0073(6) -0.0001(6)
C70 0.0176(8) 0.0190(8) 0.0232(8) -0.0027(6) -0.0075(6) -0.0020(6)
C71 0.0197(8) 0.0200(8) 0.0254(9) -0.0043(6) -0.0084(7) -0.0011(7)
C72 0.0194(8) 0.0215(8) 0.0255(9) -0.0060(7) -0.0085(7) 0.0012(7)
C73 0.0197(8) 0.0192(8) 0.0235(8) -0.0050(6) -0.0083(7) 0.0008(6)

loop_
_atom_type_symbol
_atom_type_description
_atom_type_scat_dispersion_real
_atom_type_scat_dispersion_imag
_atom_type_scat_source
C C 0.0033 0.0016 'International Tables Vol C Tables 4.2.6.8 and 6.1.1.4'
H H 0.0000 0.0000 'International Tables Vol C Tables 4.2.6.8 and 6.1.1.4'
O O 0.0106 0.0060 'International Tables Vol C Tables 4.2.6.8 and 6.1.1.4'
K K 0.2009 0.2494 'International Tables Vol C Tables 4.2.6.8 and 6.1.1.4'
Dy Dy -0.1892 4.4098 'International Tables Vol C Tables 4.2.6.8 and 6.1.1.4'

loop_
_geom_angle_atom_site_label_1
_geom_angle_atom_site_label_2
_geom_angle_atom_site_label_3
_geom_angle
O7 K O3 90.26(6)
O7 K O4 79.66(5)
O3 K O4 60.37(5)
O7 K O1 101.60(5)
O3 K O1 119.84(5)
O4 K O1 178.69(5)
O7 K O8 178.42(6)
O3 K O8 88.18(5)
O4 K O8 99.79(5)
O1 K O8 78.96(5)
O7 K O6 86.54(5)
O3 K O6 176.62(5)
O4 K O6 119.97(5)
O1 K O6 59.89(4)
O8 K O6 95.01(5)
O7 K O5 88.51(5)
O3 K O5 120.51(5)
O4 K O5 60.96(5)
O1 K O5 118.58(5)
O8 K O5 92.51(5)
O6 K O5 60.55(4)
O7 K O2 91.62(6)
O3 K O2 60.48(5)
O4 K O2 120.04(5)
O1 K O2 60.43(5)
O8 K O2 87.38(5)
O6 K O2 118.47(5)
O5 K O2 179.00(5)
O7 K C13 23.63(6)
O3 K C13 96.02(7)
O4 K C13 102.42(6)
O1 K C13 78.87(6)
O8 K C13 156.45(6)
O6 K C13 80.61(6)
O5 K C13 105.02(6)
O2 K C13 74.82(6)
C1 O1 C12 111.96(16)
C1 O1 K 118.11(13)
C12 O1 K 116.56(11)
C2 O2 C3 111.57(18)
C2 O2 K 108.88(13)
C3 O2 K 111.25(14)
C4 O3 C5 113.67(19)
C4 O3 K 116.46(14)
C5 O3 K 116.24(13)
C7 O4 C6 112.76(18)
C7 O4 K 114.76(13)
C6 O4 K 114.96(12)
C8 O5 C9 112.41(17)
C8 O5 K 110.42(12)
C9 O5 K 111.21(12)
C10 O6 C11 112.36(17)
C10 O6 K 115.49(12)
C11 O6 K 115.85(12)
C16 O7 C13 108.1(2)
C16 O7 K 131.44(15)
C13 O7 K 106.58(14)
C17 O8 C20 104.91(19)
C17 O8 K 116.98(16)
C20 O8 K 121.67(14)
O1 C1 C2 108.38(18)
O1 C1 H1A 110.0
C2 C1 H1A 110.0
O1 C1 H1B 110.0
C2 C1 H1B 110.0
H1A C1 H1B 108.4
O2 C2 C1 109.29(19)
O2 C2 H2A 109.8
C1 C2 H2A 109.8
O2 C2 H2B 109.8
C1 C2 H2B 109.8
H2A C2 H2B 108.3
O2 C3 C4 109.51(19)
O2 C3 H3A 109.8
C4 C3 H3A 109.8
O2 C3 H3B 109.8
C4 C3 H3B 109.8
H3A C3 H3B 108.2
O3 C4 C3 108.5(2)
O3 C4 H4A 110.0
C3 C4 H4A 110.0
O3 C4 H4B 110.0
C3 C4 H4B 110.0
H4A C4 H4B 108.4
O3 C5 C6 108.22(19)
O3 C5 H5A 110.1
C6 C5 H5A 110.1
O3 C5 H5B 110.1
C6 C5 H5B 110.1
H5A C5 H5B 108.4
O4 C6 C5 108.32(19)
O4 C6 H6A 110.0
C5 C6 H6A 110.0
O4 C6 H6B 110.0
C5 C6 H6B 110.0
H6A C6 H6B 108.4
O4 C7 C8 107.72(18)
O4 C7 H7A 110.2
C8 C7 H7A 110.2
O4 C7 H7B 110.2
C8 C7 H7B 110.2
H7A C7 H7B 108.5
O5 C8 C7 108.91(18)
O5 C8 H8A 109.9
C7 C8 H8A 109.9
O5 C8 H8B 109.9
C7 C8 H8B 109.9
H8A C8 H8B 108.3
O5 C9 C10 109.02(17)
O5 C9 H9A 109.9
C10 C9 H9A 109.9
O5 C9 H9B 109.9
C10 C9 H9B 109.9
H9A C9 H9B 108.3
O6 C10 C9 108.91(18)
O6 C10 H10A 109.9
C9 C10 H10A 109.9
O6 C10 H10B 109.9
C9 C10 H10B 109.9
H10A C10 H10B 108.3
O6 C11 C12 108.73(18)
O6 C11 H11A 109.9
C12 C11 H11A 109.9
O6 C11 H11B 109.9
C12 C11 H11B 109.9
H11A C11 H11B 108.3
O1 C12 C11 108.16(17)
O1 C12 H12A 110.1
C11 C12 H12A 110.1
O1 C12 H12B 110.1
C11 C12 H12B 110.1
H12A C12 H12B 108.4
O7 C13 C14 108.6(2)
O7 C13 K 49.80(11)
C14 C13 K 137.2(2)
O7 C13 H13A 110.0
C14 C13 H13A 110.0
K C13 H13A 112.4
O7 C13 H13B 110.0
C14 C13 H13B 110.0
K C13 H13B 62.1
H13A C13 H13B 108.3
C13 C14 C15 102.7(3)
C13 C14 H14A 111.2
C15 C14 H14A 111.2
C13 C14 H14B 111.2
C15 C14 H14B 111.2
H14A C14 H14B 109.1
C16 C15 C14 102.8(2)
C16 C15 H15A 111.2
C14 C15 H15A 111.2
C16 C15 H15B 111.2
C14 C15 H15B 111.2
H15A C15 H15B 109.1
O7 C16 C15 105.3(2)
O7 C16 H16A 110.7
C15 C16 H16A 110.7
O7 C16 H16B 110.7
C15 C16 H16B 110.7
H16A C16 H16B 108.8
O8 C17 C18 106.2(2)
O8 C17 H17A 110.5
C18 C17 H17A 110.5
O8 C17 H17B 110.5
C18 C17 H17B 110.5
H17A C17 H17B 108.7
C17 C18 C19 104.1(2)
C17 C18 H18A 110.9
C19 C18 H18A 110.9
C17 C18 H18B 110.9
C19 C18 H18B 110.9
H18A C18 H18B 109.0
C18 C19 C20 103.9(2)
C18 C19 H19A 111.0
C20 C19 H19A 111.0
C18 C19 H19B 111.0
C20 C19 H19B 111.0
H19A C19 H19B 109.0
O8 C20 C19 105.66(19)
O8 C20 H20A 110.6
C19 C20 H20A 110.6
O8 C20 H20B 110.6
C19 C20 H20B 110.6
H20A C20 H20B 108.7
O36 Dy O31 84.77(5)
O36 Dy C30 92.15(7)
O31 Dy C30 82.00(7)
O36 Dy C29 122.30(7)
O31 Dy C29 82.68(7)
C30 Dy C29 30.36(7)
O36 Dy C22 110.75(7)
O31 Dy C22 139.57(7)
C30 Dy C22 131.84(8)
C29 Dy C22 114.91(8)
O36 Dy C23 134.82(6)
O31 Dy C23 114.59(7)
C30 Dy C23 129.23(8)
C29 Dy C23 101.20(8)
C22 Dy C23 29.97(7)
O36 Dy C26 83.65(6)
O31 Dy C26 110.14(8)
C30 Dy C26 30.38(8)
C29 Dy C26 49.84(7)
C22 Dy C26 108.58(9)
C23 Dy C26 121.53(9)
O36 Dy C24 119.37(8)
O31 Dy C24 89.86(7)
C30 Dy C24 146.66(9)
C29 Dy C24 116.67(9)
C22 Dy C24 49.80(8)
C23 Dy C24 30.21(8)
C26 Dy C24 151.47(9)
O36 Dy C21 85.56(6)
O31 Dy C21 124.28(8)
C30 Dy C21 153.13(9)
C29 Dy C21 144.81(9)
C22 Dy C21 29.92(8)
C23 Dy C21 49.48(7)
C26 Dy C21 123.02(9)
C24 Dy C21 49.83(8)
O36 Dy C25 90.05(7)
O31 Dy C25 95.24(8)
C30 Dy C25 176.30(9)
C29 Dy C25 147.02(8)
C22 Dy C25 49.69(8)
C23 Dy C25 49.81(8)
C26 Dy C25 153.07(10)
C24 Dy C25 30.39(9)
C21 Dy C25 30.10(9)
O36 Dy C28 133.37(7)
O31 Dy C28 110.54(7)
C30 Dy C28 49.93(8)
C29 Dy C28 29.91(8)
C22 Dy C28 86.15(8)
C23 Dy C28 79.85(8)
C26 Dy C28 49.77(7)
C24 Dy C28 104.90(9)
C21 Dy C28 115.57(9)
C25 Dy C28 129.56(8)
O36 Dy C27 106.91(8)
O31 Dy C27 130.21(7)
C30 Dy C27 50.12(9)
C29 Dy C27 49.72(8)
C22 Dy C27 82.24(9)
C23 Dy C27 91.29(9)
C26 Dy C27 30.24(9)
C24 Dy C27 121.31(9)
C21 Dy C27 105.07(9)
C25 Dy C27 131.83(9)
C28 Dy C27 30.16(8)
C37 O31 Dy 125.31(11)
C38 O36 Dy 143.67(12)
C22 C21 C25 108.3(2)
C22 C21 Dy 74.44(13)
C25 C21 Dy 75.08(13)
C22 C21 H21 125.9
C25 C21 H21 125.9
Dy C21 H21 116.7
C23 C22 C21 108.4(2)
C23 C22 Dy 75.12(13)
C21 C22 Dy 75.64(13)
C23 C22 H22 125.8
C21 C22 H22 125.8
Dy C22 H22 115.6
C22 C23 C24 108.5(2)
C22 C23 Dy 74.91(13)
C24 C23 Dy 75.35(13)
C22 C23 H23 125.7
C24 C23 H23 125.7
Dy C23 H23 116.1
C23 C24 C25 107.2(2)
C23 C24 Dy 74.44(13)
C25 C24 Dy 74.97(13)
C23 C24 H24 126.4
C25 C24 H24 126.4
Dy C24 H24 116.4
C21 C25 C24 107.5(2)
C21 C25 Dy 74.82(14)
C24 C25 Dy 74.64(14)
C21 C25 H25 126.2
C24 C25 H25 126.2
Dy C25 H25 116.5
C30 C26 C27 108.2(2)
C30 C26 Dy 73.93(13)
C27 C26 Dy 75.61(14)
C30 C26 H26 125.9
C27 C26 H26 125.9
Dy C26 H26 116.6
C28 C27 C26 107.4(2)
C28 C27 Dy 74.70(14)
C26 C27 Dy 74.15(14)
C28 C27 H27 126.3
C26 C27 H27 126.3
Dy C27 H27 117.0
C29 C28 C27 108.2(2)
C29 C28 Dy 74.11(13)
C27 C28 Dy 75.14(14)
C29 C28 H28 125.9
C27 C28 H28 125.9
Dy C28 H28 116.9
C28 C29 C30 108.7(2)
C28 C29 Dy 75.98(14)
C30 C29 Dy 74.35(12)
C28 C29 H29 125.6
C30 C29 H29 125.6
Dy C29 H29 116.1
C29 C30 C26 107.5(2)
C29 C30 Dy 75.29(13)
C26 C30 Dy 75.69(13)
C29 C30 H30 126.2
C26 C30 H30 126.2
Dy C30 H30 115.1
C32 C31 C36 119.63(17)
C32 C31 C37 116.15(16)
C36 C31 C37 124.22(16)
C33 C32 C31 121.17(18)
C33 C32 H32 119.4
C31 C32 H32 119.4
C34 C33 C32 119.69(19)
C34 C33 H33 120.2
C32 C33 H33 120.2
C33 C34 C35 119.73(19)
C33 C34 H34 120.1
C35 C34 H34 120.1
C34 C35 C36 121.53(18)
C34 C35 H35 119.2
C36 C35 H35 119.2
C35 C36 C31 118.21(17)
C35 C36 C38 119.36(16)
C31 C36 C38 122.18(16)
O31 C37 C69 123.84(16)
O31 C37 C31 115.80(15)
C69 C37 C31 120.25(15)
O36 C38 C49 121.02(17)
O36 C38 C36 114.67(15)
C49 C38 C36 124.12(16)
C42 C41 C50 119.7(2)
C42 C41 H41 120.1
C50 C41 H41 120.1
C43 C42 C41 121.4(2)
C43 C42 H42 119.3
C41 C42 H42 119.3
C44 C43 C42 119.90(19)
C44 C43 H43 120.0
C42 C43 H43 120.0
C43 C44 C51 119.6(2)
C43 C44 H44 120.2
C51 C44 H44 120.2
C46 C45 C52 119.1(2)
C46 C45 H45 120.5
C52 C45 H45 120.5
C45 C46 C47 120.3(2)
C45 C46 H46 119.9
C47 C46 H46 119.9
C48 C47 C46 121.3(2)
C48 C47 H47 119.4
C46 C47 H47 119.4
C47 C48 C53 119.14(19)
C47 C48 H48 120.4
C53 C48 H48 120.4
C38 C49 C53 124.13(17)
C38 C49 C50 129.77(18)
C53 C49 C50 106.08(15)
C41 C50 C51 118.51(17)
C41 C50 C49 133.20(17)
C51 C50 C49 108.18(17)
C44 C51 C50 120.9(2)
C44 C51 C52 130.50(19)
C50 C51 C52 108.56(16)
C45 C52 C53 121.1(2)
C45 C52 C51 130.64(19)
C53 C52 C51 108.27(17)
C48 C53 C52 119.12(18)
C48 C53 C49 131.99(17)
C52 C53 C49 108.81(17)
C62 C61 C70 119.77(17)
C62 C61 H61 120.1
C70 C61 H61 120.1
C61 C62 C63 121.54(18)
C61 C62 H62 119.2
C63 C62 H62 119.2
C64 C63 C62 119.87(18)
C64 C63 H63 120.1
C62 C63 H63 120.1
C63 C64 C71 119.31(17)
C63 C64 H64 120.3
C71 C64 H64 120.3
C66 C65 C72 118.80(18)
C66 C65 H65 120.6
C72 C65 H65 120.6
C65 C66 C67 120.44(18)
C65 C66 H66 119.8
C67 C66 H66 119.8
C66 C67 C68 121.24(19)
C66 C67 H67 119.4
C68 C67 H67 119.4
C73 C68 C67 119.14(18)
C73 C68 H68 120.4
C67 C68 H68 120.4
C37 C69 C73 126.39(16)
C37 C69 C70 127.37(16)
C73 C69 C70 106.16(15)
C61 C70 C71 118.11(16)
C61 C70 C69 133.47(16)
C71 C70 C69 108.42(15)
C64 C71 C70 121.39(17)
C64 C71 C72 130.18(17)
C70 C71 C72 108.43(15)
C65 C72 C73 121.37(17)
C65 C72 C71 130.35(18)
C73 C72 C71 108.28(15)
C68 C73 C72 119.00(16)
C68 C73 C69 132.30(17)
C72 C73 C69 108.70(15)

loop_
_geom_bond_atom_site_label_1
_geom_bond_atom_site_label_2
_geom_bond_distance
K O7 2.7364(18)
K O3 2.7652(16)
K O4 2.7649(15)
K O1 2.7669(15)
K O8 2.7800(18)
K O6 2.7983(15)
K O5 2.8488(15)
K O2 2.8638(16)
K C13 3.434(3)
O1 C1 1.421(3)
O1 C12 1.429(2)
O2 C2 1.422(3)
O2 C3 1.424(3)
O3 C4 1.414(3)
O3 C5 1.424(3)
O4 C7 1.419(3)
O4 C6 1.426(3)
O5 C8 1.420(3)
O5 C9 1.424(3)
O6 C10 1.417(3)
O6 C11 1.425(3)
O7 C16 1.425(3)
O7 C13 1.436(3)
O8 C17 1.410(3)
O8 C20 1.432(3)
C1 C2 1.501(3)
C1 H1A 0.990
C1 H1B 0.990
C2 H2A 0.990
C2 H2B 0.990
C3 C4 1.496(4)
C3 H3A 0.990
C3 H3B 0.990
C4 H4A 0.990
C4 H4B 0.990
C5 C6 1.493(4)
C5 H5A 0.990
C5 H5B 0.990
C6 H6A 0.990
C6 H6B 0.990
C7 C8 1.497(4)
C7 H7A 0.990
C7 H7B 0.990
C8 H8A 0.990
C8 H8B 0.990
C9 C10 1.497(3)
C9 H9A 0.990
C9 H9B 0.990
C10 H10A 0.990
C10 H10B 0.990
C11 C12 1.493(3)
C11 H11A 0.990
C11 H11B 0.990
C12 H12A 0.990
C12 H12B 0.990
C13 C14 1.507(5)
C13 H13A 0.990
C13 H13B 0.990
C14 C15 1.529(5)
C14 H14A 0.990
C14 H14B 0.990
C15 C16 1.508(4)
C15 H15A 0.990
C15 H15B 0.990
C16 H16A 0.990
C16 H16B 0.990
C17 C18 1.510(5)
C17 H17A 0.990
C17 H17B 0.990
C18 C19 1.520(4)
C18 H18A 0.990
C18 H18B 0.990
C19 C20 1.521(4)
C19 H19A 0.990
C19 H19B 0.990
C20 H20A 0.990
C20 H20B 0.990
Dy O36 2.1832(13)
Dy O31 2.2134(13)
Dy C30 2.658(2)
Dy C29 2.670(2)
Dy C22 2.673(2)
Dy C23 2.675(2)
Dy C26 2.680(2)
Dy C24 2.687(2)
Dy C21 2.688(2)
Dy C25 2.691(2)
Dy C28 2.693(2)
Dy C27 2.699(2)
O31 C37 1.308(2)
O36 C38 1.308(2)
C21 C22 1.384(4)
C21 C25 1.397(4)
C21 H21 0.950
C22 C23 1.383(3)
C22 H22 0.950
C23 C24 1.397(4)
C23 H23 0.950
C24 C25 1.410(4)
C24 H24 0.950
C25 H25 0.950
C26 C30 1.399(4)
C26 C27 1.403(4)
C26 H26 0.950
C27 C28 1.403(4)
C27 H27 0.950
C28 C29 1.384(4)
C28 H28 0.950
C29 C30 1.395(3)
C29 H29 0.950
C30 H30 0.950
C31 C32 1.396(3)
C31 C36 1.406(2)
C31 C37 1.506(2)
C32 C33 1.390(3)
C32 H32 0.950
C33 C34 1.381(3)
C33 H33 0.950
C34 C35 1.392(3)
C34 H34 0.950
C35 C36 1.403(2)
C35 H35 0.950
C36 C38 1.502(3)
C37 C69 1.373(2)
C38 C49 1.380(2)
C41 C42 1.395(3)
C41 C50 1.397(3)
C41 H41 0.950
C42 C43 1.392(3)
C42 H42 0.950
C43 C44 1.382(3)
C43 H43 0.950
C44 C51 1.400(3)
C44 H44 0.950
C45 C46 1.388(3)
C45 C52 1.393(3)
C45 H45 0.950
C46 C47 1.394(3)
C46 H46 0.950
C47 C48 1.390(3)
C47 H47 0.950
C48 C53 1.403(3)
C48 H48 0.950
C49 C53 1.471(3)
C49 C50 1.475(3)
C50 C51 1.421(3)
C51 C52 1.458(3)
C52 C53 1.413(3)
C61 C62 1.387(3)
C61 C70 1.402(2)
C61 H61 0.950
C62 C63 1.394(3)
C62 H62 0.950
C63 C64 1.385(3)
C63 H63 0.950
C64 C71 1.394(3)
C64 H64 0.950
C65 C66 1.387(3)
C65 C72 1.394(3)
C65 H65 0.950
C66 C67 1.394(3)
C66 H66 0.950
C67 C68 1.397(3)
C67 H67 0.950
C68 C73 1.397(3)
C68 H68 0.950
C69 C73 1.471(2)
C69 C70 1.471(2)
C70 C71 1.422(2)
C71 C72 1.458(3)
C72 C73 1.418(2)

loop_
_geom_torsion_atom_site_label_1
_geom_torsion_atom_site_label_2
_geom_torsion_atom_site_label_3
_geom_torsion_atom_site_label_4
_geom_torsion
O7 K O1 C1 77.07(16)
O3 K O1 C1 -20.00(17)
O8 K O1 C1 -101.42(16)
O6 K O1 C1 156.11(17)
O5 K O1 C1 171.75(15)
O2 K O1 C1 -8.15(15)
C13 K O1 C1 70.59(16)
O7 K O1 C12 -60.74(15)
O3 K O1 C12 -157.81(14)
O8 K O1 C12 120.77(15)
O6 K O1 C12 18.30(14)
O5 K O1 C12 33.94(16)
O2 K O1 C12 -145.96(16)
C13 K O1 C12 -67.22(15)
O7 K O2 C2 -128.46(15)
O3 K O2 C2 142.16(16)
O4 K O2 C2 152.56(14)
O1 K O2 C2 -26.03(14)
O8 K O2 C2 52.77(15)
O6 K O2 C2 -41.51(16)
C13 K O2 C2 -111.67(15)
O7 K O2 C3 108.18(17)
O3 K O2 C3 18.80(16)
O4 K O2 C3 29.20(18)
O1 K O2 C3 -149.39(18)
O8 K O2 C3 -70.59(16)
O6 K O2 C3 -164.87(16)
C13 K O2 C3 124.97(17)
O7 K O3 C4 -75.56(16)
O4 K O3 C4 -153.48(17)
O1 K O3 C4 28.00(18)
O8 K O3 C4 104.18(16)
O5 K O3 C4 -163.98(15)
O2 K O3 C4 16.16(15)
C13 K O3 C4 -52.60(17)
O7 K O3 C5 62.62(17)
O4 K O3 C5 -15.30(16)
O1 K O3 C5 166.18(16)
O8 K O3 C5 -117.64(17)
O5 K O3 C5 -25.80(18)
O2 K O3 C5 154.34(18)
C13 K O3 C5 85.58(17)
O7 K O4 C7 111.16(15)
O3 K O4 C7 -152.57(16)
O8 K O4 C7 -70.34(15)
O6 K O4 C7 31.30(16)
O5 K O4 C7 17.09(14)
O2 K O4 C7 -162.98(14)
C13 K O4 C7 117.53(15)
O7 K O4 C6 -115.64(16)
O3 K O4 C6 -19.38(15)
O8 K O4 C6 62.86(16)
O6 K O4 C6 164.50(14)
O5 K O4 C6 150.28(16)
O2 K O4 C6 -29.79(17)
C13 K O4 C6 -109.28(16)
O7 K O5 C8 -59.85(15)
O3 K O5 C8 29.57(16)
O4 K O5 C8 19.14(14)
O1 K O5 C8 -162.26(14)
O8 K O5 C8 118.94(15)
O6 K O5 C8 -146.72(16)
C13 K O5 C8 -76.93(15)
O7 K O5 C9 65.65(14)
O3 K O5 C9 155.07(13)
O4 K O5 C9 144.64(14)
O1 K O5 C9 -36.76(15)
O8 K O5 C9 -115.56(14)
O6 K O5 C9 -21.22(13)
C13 K O5 C9 48.57(14)
O7 K O6 C10 -104.07(14)
O4 K O6 C10 -28.10(15)
O1 K O6 C10 150.39(15)
O8 K O6 C10 76.23(14)
O5 K O6 C10 -13.83(13)
O2 K O6 C10 165.96(13)
C13 K O6 C10 -127.10(14)
O7 K O6 C11 121.56(15)
O4 K O6 C11 -162.47(14)
O1 K O6 C11 16.02(14)
O8 K O6 C11 -58.14(15)
O5 K O6 C11 -148.20(16)
O2 K O6 C11 31.59(16)
C13 K O6 C11 98.53(15)
O3 K O7 C16 -29.6(2)
O4 K O7 C16 30.2(2)
O1 K O7 C16 -150.2(2)
O6 K O7 C16 151.5(2)
O5 K O7 C16 90.9(2)
O2 K O7 C16 -90.1(2)
C13 K O7 C16 -134.1(3)
O3 K O7 C13 104.55(17)
O4 K O7 C13 164.33(17)
O1 K O7 C13 -16.04(17)
O6 K O7 C13 -74.35(17)
O5 K O7 C13 -134.93(17)
O2 K O7 C13 44.08(17)
O3 K O8 C17 73.3(2)
O4 K O8 C17 13.8(2)
O1 K O8 C17 -165.8(2)
O6 K O8 C17 -107.8(2)
O5 K O8 C17 -47.1(2)
O2 K O8 C17 133.8(2)
C13 K O8 C17 174.3(2)
O3 K O8 C20 -155.90(17)
O4 K O8 C20 144.59(17)
O1 K O8 C20 -35.00(17)
O6 K O8 C20 22.98(17)
O5 K O8 C20 83.63(17)
O2 K O8 C20 -95.37(17)
C13 K O8 C20 -55.0(3)
C12 O1 C1 C2 179.31(19)
K O1 C1 C2 39.7(2)
C3 O2 C2 C1 -178.8(2)
K O2 C2 C1 58.0(2)
O1 C1 C2 O2 -66.6(3)
C2 O2 C3 C4 -172.6(2)
K O2 C3 C4 -50.8(3)
C5 O3 C4 C3 172.6(2)
K O3 C4 C3 -48.2(2)
O2 C3 C4 O3 67.0(3)
C4 O3 C5 C6 -174.27(19)
K O3 C5 C6 46.4(2)
C7 O4 C6 C5 -175.28(17)
K O4 C6 C5 50.6(2)
O3 C5 C6 O4 -63.7(2)
C6 O4 C7 C8 175.49(18)
K O4 C7 C8 -50.3(2)
C9 O5 C8 C7 -177.39(19)
K O5 C8 C7 -52.6(2)
O4 C7 C8 O5 70.3(2)
C8 O5 C9 C10 177.95(19)
K O5 C9 C10 53.6(2)
C11 O6 C10 C9 -177.89(18)
K O6 C10 C9 46.2(2)
O5 C9 C10 O6 -67.9(2)
C10 O6 C11 C12 177.42(17)
K O6 C11 C12 -46.8(2)
C1 O1 C12 C11 170.67(19)
K O1 C12 C11 -49.0(2)
O6 C11 C12 O1 62.6(2)
C16 O7 C13 C14 8.8(3)
K O7 C13 C14 -136.7(2)
C16 O7 C13 K 145.5(2)
O3 K C13 O7 -76.72(17)
O4 K C13 O7 -15.79(18)
O1 K C13 O7 163.98(17)
O8 K C13 O7 -176.05(15)
O6 K C13 O7 103.04(17)
O5 K C13 O7 47.12(17)
O2 K C13 O7 -133.90(17)
O7 K C13 C14 72.8(3)
O3 K C13 C14 -3.9(3)
O4 K C13 C14 57.0(3)
O1 K C13 C14 -123.2(3)
O8 K C13 C14 -103.3(3)
O6 K C13 C14 175.8(3)
O5 K C13 C14 119.9(3)
O2 K C13 C14 -61.1(3)
O7 C13 C14 C15 13.6(3)
K C13 C14 C15 -36.8(4)
C13 C14 C15 C16 -29.3(3)
C13 O7 C16 C15 -28.1(3)
K O7 C16 C15 105.6(2)
C14 C15 C16 O7 35.8(3)
C20 O8 C17 C18 -39.0(3)
K O8 C17 C18 99.2(2)
O8 C17 C18 C19 24.5(4)
C17 C18 C19 C20 -1.6(3)
C17 O8 C20 C19 37.8(3)
K O8 C20 C19 -98.0(2)
C18 C19 C20 O8 -21.4(3)
O36 Dy O31 C37 -13.93(14)
C30 Dy O31 C37 -106.84(15)
C29 Dy O31 C37 -137.48(15)
C22 Dy O31 C37 102.26(16)
C23 Dy O31 C37 123.52(14)
C26 Dy O31 C37 -95.19(14)
C24 Dy O31 C37 105.59(15)
C21 Dy O31 C37 67.07(15)
C25 Dy O31 C37 75.64(15)
C28 Dy O31 C37 -148.52(14)
C27 Dy O31 C37 -121.69(15)
O31 Dy O36 C38 48.1(2)
C30 Dy O36 C38 129.9(2)
C29 Dy O36 C38 126.0(2)
C22 Dy O36 C38 -93.4(2)
C23 Dy O36 C38 -71.8(2)
C26 Dy O36 C38 159.1(2)
C24 Dy O36 C38 -38.8(2)
C21 Dy O36 C38 -77.0(2)
C25 Dy O36 C38 -47.2(2)
C28 Dy O36 C38 161.6(2)
C27 Dy O36 C38 178.6(2)
O36 Dy C21 C22 -147.92(16)
O31 Dy C21 C22 131.50(15)
C30 Dy C21 C22 -61.9(2)
C29 Dy C21 C22 -2.8(2)
C23 Dy C21 C22 36.91(15)
C26 Dy C21 C22 -68.45(17)
C24 Dy C21 C22 76.90(17)
C25 Dy C21 C22 114.3(2)
C28 Dy C21 C22 -11.33(18)
C27 Dy C21 C22 -41.58(17)
O36 Dy C21 C25 97.79(16)
O31 Dy C21 C25 17.20(18)
C30 Dy C21 C25 -176.22(16)
C29 Dy C21 C25 -117.14(19)
C22 Dy C21 C25 -114.3(2)
C23 Dy C21 C25 -77.38(17)
C26 Dy C21 C25 177.26(15)
C24 Dy C21 C25 -37.39(16)
C28 Dy C21 C25 -125.63(16)
C27 Dy C21 C25 -155.88(16)
C25 C21 C22 C23 -0.5(3)
Dy C21 C22 C23 -68.61(16)
C25 C21 C22 Dy 68.06(16)
O36 Dy C22 C23 148.43(15)
O31 Dy C22 C23 41.3(2)
C30 Dy C22 C23 -98.43(18)
C29 Dy C22 C23 -67.87(17)
C26 Dy C22 C23 -121.42(16)
C24 Dy C22 C23 36.93(16)
C21 Dy C22 C23 113.9(2)
C25 Dy C22 C23 77.11(18)
C28 Dy C22 C23 -76.30(17)
C27 Dy C22 C23 -106.36(17)
O36 Dy C22 C21 34.49(17)
O31 Dy C22 C21 -72.63(18)
C30 Dy C22 C21 147.64(16)
C29 Dy C22 C21 178.19(15)
C23 Dy C22 C21 -113.9(2)
C26 Dy C22 C21 124.64(16)
C24 Dy C22 C21 -77.01(18)
C25 Dy C22 C21 -36.83(16)
C28 Dy C22 C21 169.76(17)
C27 Dy C22 C21 139.70(17)
C21 C22 C23 C24 0.5(3)
Dy C22 C23 C24 -68.50(16)
C21 C22 C23 Dy 68.96(16)
O36 Dy C23 C22 -43.6(2)
O31 Dy C23 C22 -151.92(15)
C30 Dy C23 C22 107.94(17)
C29 Dy C23 C22 121.08(16)
C26 Dy C23 C22 71.61(17)
C24 Dy C23 C22 -114.2(2)
C21 Dy C23 C22 -36.85(16)
C25 Dy C23 C22 -76.70(18)
C28 Dy C23 C22 100.01(17)
C27 Dy C23 C22 71.98(17)
O36 Dy C23 C24 70.57(18)
O31 Dy C23 C24 -37.70(17)
C30 Dy C23 C24 -137.84(16)
C29 Dy C23 C24 -124.70(16)
C22 Dy C23 C24 114.2(2)
C26 Dy C23 C24 -174.17(15)
C21 Dy C23 C24 77.37(18)
C25 Dy C23 C24 37.52(16)
C28 Dy C23 C24 -145.77(17)
C27 Dy C23 C24 -173.80(16)
C22 C23 C24 C25 -0.2(3)
Dy C23 C24 C25 -68.40(16)
C22 C23 C24 Dy 68.21(16)
O36 Dy C24 C23 -129.87(15)
O31 Dy C24 C23 146.21(15)
C30 Dy C24 C23 71.1(2)
C29 Dy C24 C23 64.49(17)
C22 Dy C24 C23 -36.62(14)
C26 Dy C24 C23 10.4(3)
C21 Dy C24 C23 -76.13(16)
C25 Dy C24 C23 -113.1(2)
C28 Dy C24 C23 34.96(17)
C27 Dy C24 C23 7.26(19)
O36 Dy C24 C25 -16.72(19)
O31 Dy C24 C25 -100.64(16)
C30 Dy C24 C25 -175.76(16)
C29 Dy C24 C25 177.63(16)
C22 Dy C24 C25 76.52(17)
C23 Dy C24 C25 113.1(2)
C26 Dy C24 C25 123.6(2)
C21 Dy C24 C25 37.02(16)
C28 Dy C24 C25 148.10(17)
C27 Dy C24 C25 120.40(18)
C22 C21 C25 C24 0.4(3)
Dy C21 C25 C24 68.06(16)
C22 C21 C25 Dy -67.63(17)
C23 C24 C25 C21 -0.1(3)
Dy C24 C25 C21 -68.18(16)
C23 C24 C25 Dy 68.03(16)
O36 Dy C25 C21 -81.04(15)
O31 Dy C25 C21 -165.79(15)
C29 Dy C25 C21 109.6(2)
C22 Dy C25 C21 36.60(14)
C23 Dy C25 C21 76.20(16)
C26 Dy C25 C21 -5.1(3)
C24 Dy C25 C21 113.5(2)
C28 Dy C25 C21 72.0(2)
C27 Dy C25 C21 32.0(2)
O36 Dy C25 C24 165.48(16)
O31 Dy C25 C24 80.72(16)
C29 Dy C25 C24 -3.9(3)
C22 Dy C25 C24 -76.89(16)
C23 Dy C25 C24 -37.28(15)
C26 Dy C25 C24 -118.6(2)
C21 Dy C25 C24 -113.5(2)
C28 Dy C25 C24 -41.5(2)
C27 Dy C25 C24 -81.5(2)
O36 Dy C26 C30 -105.33(15)
O31 Dy C26 C30 -23.29(16)
C29 Dy C26 C30 37.55(14)
C22 Dy C26 C30 144.87(15)
C23 Dy C26 C30 114.86(16)
C24 Dy C26 C30 108.7(2)
C21 Dy C26 C30 174.18(14)
C25 Dy C26 C30 177.21(16)
C28 Dy C26 C30 77.04(16)
C27 Dy C26 C30 114.1(2)
O36 Dy C26 C27 140.54(17)
O31 Dy C26 C27 -137.42(16)
C30 Dy C26 C27 -114.1(2)
C29 Dy C26 C27 -76.58(17)
C22 Dy C26 C27 30.74(18)
C23 Dy C26 C27 0.73(19)
C24 Dy C26 C27 -5.4(3)
C21 Dy C26 C27 60.05(18)
C25 Dy C26 C27 63.1(2)
C28 Dy C26 C27 -37.09(16)
C30 C26 C27 C28 0.5(3)
Dy C26 C27 C28 67.89(17)
C30 C26 C27 Dy -67.36(16)
O36 Dy C27 C28 -154.88(16)
O31 Dy C27 C28 -57.3(2)
C30 Dy C27 C28 -76.59(18)
C29 Dy C27 C28 -36.57(16)
C22 Dy C27 C28 95.71(18)
C23 Dy C27 C28 67.06(17)
C26 Dy C27 C28 -113.6(2)
C24 Dy C27 C28 63.41(19)
C21 Dy C27 C28 115.23(17)
C25 Dy C27 C28 99.26(19)
O36 Dy C27 C26 -41.32(17)
O31 Dy C27 C26 56.29(19)
C30 Dy C27 C26 36.98(15)
C29 Dy C27 C26 77.00(17)
C22 Dy C27 C26 -150.73(17)
C23 Dy C27 C26 -179.37(16)
C24 Dy C27 C26 176.98(15)
C21 Dy C27 C26 -131.21(16)
C25 Dy C27 C26 -147.18(16)
C28 Dy C27 C26 113.6(2)
C26 C27 C28 C29 -0.2(3)
Dy C27 C28 C29 67.34(16)
C26 C27 C28 Dy -67.52(17)
O36 Dy C28 C29 -80.32(17)
O31 Dy C28 C29 22.40(16)
C30 Dy C28 C29 -36.98(14)
C22 Dy C28 C29 164.54(15)
C23 Dy C28 C29 135.00(16)
C26 Dy C28 C29 -77.08(17)
C24 Dy C28 C29 117.97(15)
C21 Dy C28 C29 170.18(14)
C25 Dy C28 C29 138.25(16)
C27 Dy C28 C29 -114.3(2)
O36 Dy C28 C27 34.0(2)
O31 Dy C28 C27 136.68(16)
C30 Dy C28 C27 77.30(18)
C29 Dy C28 C27 114.3(2)
C22 Dy C28 C27 -81.18(18)
C23 Dy C28 C27 -110.72(18)
C26 Dy C28 C27 37.20(17)
C24 Dy C28 C27 -127.76(17)
C21 Dy C28 C27 -75.54(18)
C25 Dy C28 C27 -107.47(19)
C27 C28 C29 C30 -0.3(3)
Dy C28 C29 C30 67.78(15)
C27 C28 C29 Dy -68.03(17)
O36 Dy C29 C28 122.03(14)
O31 Dy C29 C28 -158.92(15)
C30 Dy C29 C28 114.4(2)
C22 Dy C29 C28 -17.05(17)
C23 Dy C29 C28 -45.20(16)
C26 Dy C29 C28 76.84(17)
C24 Dy C29 C28 -72.78(16)
C21 Dy C29 C28 -15.5(2)
C25 Dy C29 C28 -70.6(2)
C27 Dy C29 C28 36.89(15)
O36 Dy C29 C30 7.62(18)
O31 Dy C29 C30 86.67(16)
C22 Dy C29 C30 -131.47(16)
C23 Dy C29 C30 -159.62(16)
C26 Dy C29 C30 -37.58(16)
C24 Dy C29 C30 172.81(15)
C21 Dy C29 C30 -129.90(18)
C25 Dy C29 C30 175.01(16)
C28 Dy C29 C30 -114.4(2)
C27 Dy C29 C30 -77.53(17)
C28 C29 C30 C26 0.6(3)
Dy C29 C30 C26 69.45(15)
C28 C29 C30 Dy -68.87(16)
C27 C26 C30 C29 -0.7(3)
Dy C26 C30 C29 -69.18(15)
C27 C26 C30 Dy 68.48(17)
O36 Dy C30 C29 -173.56(15)
O31 Dy C30 C29 -89.15(15)
C22 Dy C30 C29 65.81(19)
C23 Dy C30 C29 26.2(2)
C26 Dy C30 C29 112.9(2)
C24 Dy C30 C29 -11.7(2)
C21 Dy C30 C29 102.0(2)
C28 Dy C30 C29 36.39(15)
C27 Dy C30 C29 76.08(17)
O36 Dy C30 C26 73.57(15)
O31 Dy C30 C26 157.98(15)
C29 Dy C30 C26 -112.9(2)
C22 Dy C30 C26 -47.06(19)
C23 Dy C30 C26 -86.70(17)
C24 Dy C30 C26 -124.62(18)
C21 Dy C30 C26 -10.8(3)
C28 Dy C30 C26 -76.48(17)
C27 Dy C30 C26 -36.79(15)
C36 C31 C32 C33 1.7(3)
C37 C31 C32 C33 -177.68(17)
C31 C32 C33 C34 -0.9(3)
C32 C33 C34 C35 -0.8(3)
C33 C34 C35 C36 1.8(3)
C34 C35 C36 C31 -1.1(3)
C34 C35 C36 C38 -175.57(18)
C32 C31 C36 C35 -0.6(3)
C37 C31 C36 C35 178.66(16)
C32 C31 C36 C38 173.66(17)
C37 C31 C36 C38 -7.0(3)
Dy O31 C37 C69 130.86(15)
Dy O31 C37 C31 -53.02(19)
C32 C31 C37 O31 -93.0(2)
C36 C31 C37 O31 87.7(2)
C32 C31 C37 C69 83.3(2)
C36 C31 C37 C69 -96.0(2)
Dy O36 C38 C49 176.34(14)
Dy O36 C38 C36 1.1(3)
C35 C36 C38 O36 126.44(18)
C31 C36 C38 O36 -47.8(2)
C35 C36 C38 C49 -48.6(3)
C31 C36 C38 C49 137.18(18)
C50 C41 C42 C43 0.9(3)
C41 C42 C43 C44 0.6(3)
C42 C43 C44 C51 -0.9(3)
C52 C45 C46 C47 0.2(3)
C45 C46 C47 C48 0.0(3)
C46 C47 C48 C53 -0.4(3)
O36 C38 C49 C53 -8.3(3)
C36 C38 C49 C53 166.44(16)
O36 C38 C49 C50 173.43(17)
C36 C38 C49 C50 -11.8(3)
C42 C41 C50 C51 -2.0(3)
C42 C41 C50 C49 -177.68(19)
C38 C49 C50 C41 -7.8(3)
C53 C49 C50 C41 173.65(19)
C38 C49 C50 C51 176.21(18)
C53 C49 C50 C51 -2.32(19)
C43 C44 C51 C50 -0.4(3)
C43 C44 C51 C52 176.7(2)
C41 C50 C51 C44 1.8(3)
C49 C50 C51 C44 178.47(17)
C41 C50 C51 C52 -175.86(16)
C49 C50 C51 C52 0.8(2)
C46 C45 C52 C53 0.0(3)
C46 C45 C52 C51 179.1(2)
C44 C51 C52 C45 4.6(3)
C50 C51 C52 C45 -178.0(2)
C44 C51 C52 C53 -176.26(19)
C50 C51 C52 C53 1.1(2)
C47 C48 C53 C52 0.7(3)
C47 C48 C53 C49 -175.67(19)
C45 C52 C53 C48 -0.5(3)
C51 C52 C53 C48 -179.71(17)
C45 C52 C53 C49 176.67(17)
C51 C52 C53 C49 -2.6(2)
C38 C49 C53 C48 1.0(3)
C50 C49 C53 C48 179.65(19)
C38 C49 C53 C52 -175.60(17)
C50 C49 C53 C52 3.03(19)
C70 C61 C62 C63 1.0(3)
C61 C62 C63 C64 -0.2(3)
C62 C63 C64 C71 -0.5(3)
C72 C65 C66 C67 -0.2(3)
C65 C66 C67 C68 0.3(3)
C66 C67 C68 C73 -0.4(3)
O31 C37 C69 C73 -2.4(3)
C31 C37 C69 C73 -178.34(16)
O31 C37 C69 C70 -178.60(17)
C31 C37 C69 C70 5.4(3)
C62 C61 C70 C71 -1.1(3)
C62 C61 C70 C69 178.18(19)
C37 C69 C70 C61 -3.7(3)
C73 C69 C70 C61 179.44(19)
C37 C69 C70 C71 175.59(17)
C73 C69 C70 C71 -1.23(19)
C63 C64 C71 C70 0.4(3)
C63 C64 C71 C72 -179.41(19)
C61 C70 C71 C64 0.4(3)
C69 C70 C71 C64 -179.04(17)
C61 C70 C71 C72 -179.74(16)
C69 C70 C71 C72 0.8(2)
C66 C65 C72 C73 0.2(3)
C66 C65 C72 C71 179.97(19)
C64 C71 C72 C65 0.0(3)
C70 C71 C72 C65 -179.81(19)
C64 C71 C72 C73 179.78(19)
C70 C71 C72 C73 -0.1(2)
C67 C68 C73 C72 0.5(3)
C67 C68 C73 C69 -178.81(19)
C65 C72 C73 C68 -0.4(3)
C71 C72 C73 C68 179.83(16)
C65 C72 C73 C69 179.05(17)
C71 C72 C73 C69 -0.7(2)
C37 C69 C73 C68 3.7(3)
C70 C69 C73 C68 -179.46(19)
C37 C69 C73 C72 -175.67(17)
C70 C69 C73 C72 1.20(19)
